data_7720106
loop_
_publ_author_name
'Kuzman, D.'
'Damjanovi&#x107;, V'
'Toplak, J.'
'Medak, G.'
'Halasz, I.'
'Hrenar, T.'
'Cindri&#x107;, M'
'Vrdoljak, V.'

_publ_section_title
;
 Synthesis, structural characterization and properties of a series of
 heteropolyoxomolybdates:
 [AlMo<sub>6</sub>(OH)<sub>6</sub>O<sub>18</sub>]<sup>3-</sup>,
 [GeMo<sub>12</sub>O<sub>40</sub>]<sup>4-</sup>,
 [GeMo<sub>6</sub>O<sub>22</sub>(Hmal)<sub>3</sub>]<sup>7-</sup>,
 [SiMo<sub>12</sub>O<sub>40</sub>]<sup>4-</sup>, and
 [TeMo<sub>6</sub>O<sub>24</sub>]<sup>6</sup>.
;
_journal_issue 8
_journal_name_full 'Dalton transactions (Cambridge, England : 2003)'
_journal_page_first 3442
_journal_page_last 3453
_journal_paper_doi 10.1039/d5dt03064a
_journal_volume 55
_journal_year 2026
_chemical_formula_moiety '2(C2 H12 Co N4 O4), C6 H8 Al O10, 2(H2 O), H C3 O4'
_chemical_formula_sum 'C13 H37 Al Co2 N8 O24'
_chemical_formula_weight 834.34
_space_group_crystal_system monoclinic
_space_group_IT_number 14
_space_group_name_Hall '-P 2ybc'
_space_group_name_H-M_alt 'P 1 21/c 1'
_atom_sites_solution_hydrogens mixed
_audit_creation_date 2025-06-17
_audit_creation_method
;
Olex2 1.5
(compiled 2025.05.31 svn.r86d253d1 for OlexSys, GUI svn.r7254)
;
_audit_update_record
;
2025-12-10 deposited with the CCDC.	2026-01-20 downloaded from the CCDC.
;
_cell_angle_alpha 90
_cell_angle_beta 98.004(9)
_cell_angle_gamma 90
_cell_formula_units_Z 2
_cell_length_a 11.5399(9)
_cell_length_b 6.9391(6)
_cell_length_c 19.323(2)
_cell_measurement_reflns_used 2725
_cell_measurement_temperature 187.3(3)
_cell_measurement_theta_max 78.3420
_cell_measurement_theta_min 4.6310
_cell_volume 1532.2(2)
_computing_cell_refinement 'CrysAlisPro 1.171.43.104a (Rigaku OD, 2023)'
_computing_data_collection 'CrysAlisPro system (CCD 43.105a 64-bit (release 11-01-2024))'
_computing_data_reduction 'CrysAlisPro 1.171.43.104a (Rigaku OD, 2023)'
_computing_molecular_graphics 'Olex2 1.5 (Dolomanov et al., 2009)'
_computing_publication_material 'Olex2 1.5 (Dolomanov et al., 2009)'
_computing_structure_refinement 'SHELXL 2018/3 (Sheldrick, 2015)'
_computing_structure_solution 'SHELXT 2018/2 (Sheldrick, 2018)'
_diffrn_ambient_environment N~2~
_diffrn_ambient_temperature 187.3(3)
_diffrn_detector 'Hybrid Pixel Array Detector'
_diffrn_detector_area_resol_mean 10.0000
_diffrn_detector_type HyPix
_diffrn_measured_fraction_theta_full 0.987
_diffrn_measured_fraction_theta_max 0.972
_diffrn_measurement_details
;
List of Runs (angles in degrees, time in seconds):

  # Type    Start    End  Width  t~exp~   \w     \q     \k     \f   Frames
#--------------------------------------------------------------------------
  1  \w    -74.00  -4.00   0.50    2.00    --  -47.74 110.00 -51.00  140
  2  \w     23.00  79.00   0.50    2.00    --   47.74-110.00-147.00  112
  3  \w   -122.00 -89.00   0.50    8.00    --  -91.75-110.00-147.00   66
  4  \w    -56.00 -31.00   0.50    8.00    --  -91.75 110.00 -51.00   50
  5  \w     83.00 108.00   0.50    8.00    --  113.25-110.00-147.00   50
  6  \w    104.00 169.00   0.50    8.00    --  113.25 110.00 -51.00  130
  7  \w    -17.00  21.00   0.50    2.00    --  -47.74  57.00 120.00   76
  8  \w   -116.00 -88.00   0.50    2.00    --  -47.74 -77.00   0.00   56
  9  \w    -62.00 -23.00   0.50    2.00    --  -47.74  57.00 120.00   78
 10  \w     89.00 119.00   0.50    2.00    --   47.74  77.00-180.00   60
 11  \w    -27.00  -1.00   0.50    2.00    --   47.74 -19.00 -60.00   52
 12  \w    -22.00  21.00   0.50    2.00    --   47.74 -19.00 -30.00   86
 13  \w     94.00 120.00   0.50    2.00    --   47.74  77.00 -60.00   52
 14  \w     88.00 120.00   0.50    2.00    --   47.74  77.00 -90.00   64
 15  \w     92.00 120.00   0.50    2.00    --   47.74  77.00-120.00   56
 16  \w     45.00  87.00   0.50    2.00    --   47.74-125.00-180.00   84
 17  \w     34.00  93.00   0.50    2.00    --   47.74-125.00 120.00  118
 18  \w   -146.00 -85.00   0.50    8.00    --  -91.75 -30.00  90.00  122
 19  \w    103.00 138.00   0.50    8.00    --  113.25  61.00 -30.00   70
 20  \w     42.00  98.00   0.50    8.00    --  113.25 -95.00-120.00  112
 21  \w     64.00 111.00   0.50    8.00    --  113.25-125.00  90.00   94
 22  \w     82.00 111.00   0.50    8.00    --  113.25-125.00 150.00   58
 23  \w     45.00  70.00   0.50    8.00    --  113.25-125.00 150.00   50
 24  \w    123.00 174.00   0.50    8.00    --  113.25  45.00 -60.00  102
 25  \w     44.00  86.00   0.50    8.00    --  113.25 -77.00  60.00   84
 26  \w    100.00 178.00   0.50    8.00    --  113.25  15.00-120.00  156
 27  \w     86.00 111.00   0.50    8.00    --  113.25-125.00 120.00   50
 28  \w     52.00  78.00   0.50    8.00    --  113.25-125.00 120.00   52
 29  \w    134.00 178.00   0.50    8.00    --  113.25  30.00  90.00   88
 30  \w     43.00  69.00   0.50    8.00    --  113.25 -61.00-180.00   52
 31  \w     45.00  85.00   0.50    8.00    --  113.25-125.00   0.00   80
 32  \w     55.00  91.00   0.50    8.00    --  113.25 -95.00  30.00   72
 33  \w     48.00  74.00   0.50    8.00    --  113.25 -95.00 120.00   52
 34  \w     78.00 106.00   0.50    8.00    --  113.25 -95.00 120.00   56
 35  \w     50.00  97.00   0.50    8.00    --  113.25-125.00-150.00   94
 36  \w     64.00 111.00   0.50    8.00    --  113.25-125.00  30.00   94
 37  \w     43.00  70.00   0.50    8.00    --  113.25 -61.00 120.00   54
 38  \w     43.00  68.00   0.50    8.00    --  113.25 -61.00 -30.00   50
 39  \w    139.00 173.00   0.50    8.00    --  113.25  45.00   0.00   68
 40  \w     80.00 105.00   0.50    8.00    --  113.25 -77.00 150.00   50
 41  \w     46.00  72.00   0.50    8.00    --  113.25 -77.00 150.00   52
 42  \w    101.00 127.00   0.50    8.00    --  113.25  45.00   0.00   52
 43  \w    103.00 143.00   0.50    8.00    --  113.25  45.00  60.00   80
 44  \w    146.00 173.00   0.50    8.00    --  113.25  45.00  60.00   54
 45  \w     44.00  76.00   0.50    8.00    --  113.25-106.00 -57.55   64
 46  \w     83.00 108.00   0.50    8.00    --  113.25-106.00 -57.55   50
 47  \w    130.00 168.00   0.50    8.00    --  113.25  15.00 150.00   76
 48  \w     42.00  87.00   0.50    8.00    --  113.25 -77.00-120.00   90
 49  \w     43.00  71.00   0.50    8.00    --  113.25 -61.00 -90.00   56
 50  \w    109.00 174.00   0.50    8.00    --  113.25  45.00 -90.00  130
 51  \w     76.00 109.00   0.50    8.00    --  113.25-125.00 -90.00   66
 52  \w     68.00  93.00   0.50    8.00    --  113.25 -77.00 -30.00   50
 53  \w    130.00 163.00   0.50    8.00    --  113.25  77.00 150.00   66
 54  \w     46.00  71.00   0.50    8.00    --  113.25 -61.00  90.00   50
 55  \w     82.00 110.00   0.50    8.00    --  113.25-125.00 -30.00   56
 56  \w    116.00 172.00   0.50    8.00    --  113.25  45.00  30.00  112
 57  \w     61.00  86.00   0.50    8.00    --  113.25 -77.00 120.00   50
 58  \w     56.00 100.00   0.50    8.00    --  113.25 -95.00 -30.00   88
 59  \w    114.00 139.00   0.50    8.00    --  113.25  30.00 -90.00   50
 60  \w     43.00  70.00   0.50    8.00    --  113.25 -61.00   0.00   54
;
_diffrn_measurement_device 'four-circle diffractometer'
_diffrn_measurement_device_type 'XtaLAB Synergy, Dualflex, HyPix'
_diffrn_measurement_method '\w scans'
_diffrn_orient_matrix_type 'CrysAlisPro convention (1999,Acta A55,543-557)'
_diffrn_orient_matrix_UB_11 0.0274240000
_diffrn_orient_matrix_UB_12 0.2153930000
_diffrn_orient_matrix_UB_13 0.0124679000
_diffrn_orient_matrix_UB_21 -0.0138832000
_diffrn_orient_matrix_UB_22 -0.0240843000
_diffrn_orient_matrix_UB_23 0.0777070000
_diffrn_orient_matrix_UB_31 0.1312749000
_diffrn_orient_matrix_UB_32 -0.0475988000
_diffrn_orient_matrix_UB_33 0.0171053000
_diffrn_radiation_monochromator mirror
_diffrn_radiation_probe x-ray
_diffrn_radiation_type 'Cu K\a'
_diffrn_radiation_wavelength 1.54184
_diffrn_reflns_av_R_equivalents 0.0971
_diffrn_reflns_av_unetI/netI 0.0509
_diffrn_reflns_Laue_measured_fraction_full 0.987
_diffrn_reflns_Laue_measured_fraction_max 0.972
_diffrn_reflns_limit_h_max 14
_diffrn_reflns_limit_h_min -11
_diffrn_reflns_limit_k_max 8
_diffrn_reflns_limit_k_min -8
_diffrn_reflns_limit_l_max 24
_diffrn_reflns_limit_l_min -24
_diffrn_reflns_number 19815
_diffrn_reflns_point_group_measured_fraction_full 0.987
_diffrn_reflns_point_group_measured_fraction_max 0.972
_diffrn_reflns_theta_full 67.684
_diffrn_reflns_theta_max 80.157
_diffrn_reflns_theta_min 3.868
_diffrn_source 'micro-focus sealed X-ray tube'
_diffrn_source_type 'PhotonJet (Cu) X-ray Source'
_exptl_absorpt_coefficient_mu 9.775
_exptl_absorpt_correction_T_max 0.800
_exptl_absorpt_correction_T_min 0.377
_exptl_absorpt_correction_type gaussian
_exptl_absorpt_process_details
;
CrysAlisPro 1.171.43.104a (Rigaku Oxford Diffraction, 2023)
Numerical absorption correction based on gaussian integration over
a multifaceted crystal model
Empirical absorption correction using spherical harmonics,
implemented in SCALE3 ABSPACK scaling algorithm.
;
_exptl_crystal_colour pink
_exptl_crystal_colour_primary pink
_exptl_crystal_density_diffrn 1.806
_exptl_crystal_description prism
_exptl_crystal_F_000 858
_exptl_crystal_size_max 0.15
_exptl_crystal_size_mid 0.11
_exptl_crystal_size_min 0.06
_refine_diff_density_max 1.064
_refine_diff_density_min -0.727
_refine_diff_density_rms 0.150
_refine_ls_extinction_coef 0.0124(14)
_refine_ls_extinction_expression Fc^*^=kFc[1+0.001xFc^2^\l^3^/sin(2\q)]^-1/4^
_refine_ls_extinction_method 'SHELXL-2018/3 (Sheldrick 2018)'
_refine_ls_goodness_of_fit_ref 1.049
_refine_ls_hydrogen_treatment constr
_refine_ls_matrix_type full
_refine_ls_number_parameters 252
_refine_ls_number_reflns 3263
_refine_ls_number_restraints 3
_refine_ls_restrained_S_all 1.048
_refine_ls_R_factor_all 0.0931
_refine_ls_R_factor_gt 0.0814
_refine_ls_shift/su_max 0.004
_refine_ls_shift/su_mean 0.000
_refine_ls_structure_factor_coef Fsqd
_refine_ls_weighting_details 'w=1/[\s^2^(Fo^2^)+(0.1328P)^2^+7.1644P] where P=(Fo^2^+2Fc^2^)/3'
_refine_ls_weighting_scheme calc
_refine_ls_wR_factor_gt 0.2241
_refine_ls_wR_factor_ref 0.2396
_reflns_Friedel_coverage 0.000
_reflns_number_gt 2775
_reflns_number_total 3263
_reflns_threshold_expression 'I > 2\s(I)'
_cod_data_source_file d5dt03064a2.cif
_cod_data_source_block exp_7137
_cod_depositor_comments 'Adding full bibliography for 7720101--7720111.cif.'
_cod_original_cell_volume 1532.3(2)
_cod_database_code 7720106
_shelx_shelxl_version_number 2018/3
_chemical_oxdiff_formula 'C14 Al Co2 N8 O28'
_shelx_space_group_comment
;
The symmetry employed for this shelxl refinement is uniquely defined
by the following loop, which should always be used as a source of
symmetry information in preference to the above space-group names.
They are only intended as comments.
;
_shelx_estimated_absorpt_t_max 0.592
_shelx_estimated_absorpt_t_min 0.322
_olex2_refinement_description
;
1. Restrained distances
 H12A-O8
 1.994 with sigma of 0.0001
 H12B-O10B_$1
 2.137 with sigma of 0.00001
 Al1-H9A \\sim Al1-H9B
 with sigma of 0.02
2. Others
 Fixed Sof: O11A(0.5) O11B(0.5) O10B(0.5) O10A(0.5) C7(0.5)
3.a Free rotating group:
 O9(H9A,H9B), O12(H12A,H12B)
3.b Secondary CH2 refined with riding coordinates:
 C4(H4D,H4E)
3.c Idealised Me refined as rotating group:
 N3(H3A,H3B,H3C), N2(H2A,H2B,H2C), N4(H4A,H4B,H4C), N1(H1A,H1B,H1C)
;
_olex2_submission_special_instructions 'No special instructions were received'
_oxdiff_exptl_absorpt_empirical_details
;
Empirical correction (ABSPACK) includes:
- Absorption correction using spherical harmonics
- Frame scaling
- Detector area scaling
;
_oxdiff_exptl_absorpt_empirical_full_max 2.756
_oxdiff_exptl_absorpt_empirical_full_min 0.487

loop_
_space_group_symop_operation_xyz
'x, y, z'
'-x, y+1/2, -z+1/2'
'-x, -y, -z'
'x, -y-1/2, z-1/2'

loop_
_atom_site_label
_atom_site_type_symbol
_atom_site_fract_x
_atom_site_fract_y
_atom_site_fract_z
_atom_site_U_iso_or_equiv
_atom_site_adp_type
_atom_site_occupancy
_atom_site_site_symmetry_order
_atom_site_calc_flag
_atom_site_refinement_flags_posn
_atom_site_refinement_flags_adp
_atom_site_refinement_flags_occupancy
_atom_site_disorder_assembly
_atom_site_disorder_group
Co1 Co 0.25316(8) 0.20175(13) 0.76338(5) 0.0272(4) Uani 1 1 d . . . . .
Al1 Al 0.500000 0.500000 0.500000 0.0258(5) Uani 1 2 d DS . P . .
O1 O 0.1312(4) 0.3839(6) 0.7331(2) 0.0345(9) Uani 1 1 d . . . . .
O5 O 0.5061(4) 0.7186(6) 0.5568(2) 0.0306(9) Uani 1 1 d . . . . .
O9 O 0.4045(4) 0.3698(6) 0.5580(2) 0.0355(10) Uani 1 1 d G . . . .
H9A H 0.330127 0.369566 0.542141 0.053 Uiso 1 1 d DG U . . .
H9B H 0.422038 0.248783 0.565070 0.053 Uiso 1 1 d DG U . . .
O7 O 0.4662(4) 1.0114(6) 0.5894(2) 0.0366(10) Uani 1 1 d . . . . .
O2 O 0.3572(4) 0.3916(6) 0.7353(2) 0.0370(10) Uani 1 1 d . . . . .
O6 O 0.3690(4) 0.5918(6) 0.4425(2) 0.0319(9) Uani 1 1 d . . . . .
O3 O 0.1116(4) 0.6892(6) 0.6949(3) 0.0395(11) Uani 1 1 d . . . . .
O4 O 0.3540(4) 0.6935(6) 0.6952(3) 0.0396(11) Uani 1 1 d . . . . .
N3 N 0.3851(4) 0.0342(7) 0.7932(3) 0.0321(10) Uani 1 1 d . . . . .
H3A H 0.384380 -0.066588 0.763044 0.039 Uiso 1 1 calc R U . . .
H3B H 0.379977 -0.011103 0.836910 0.039 Uiso 1 1 calc R U . . .
H3C H 0.452871 0.101559 0.793789 0.039 Uiso 1 1 calc R U . . .
N2 N 0.1390(5) 0.0242(7) 0.7908(3) 0.0324(11) Uani 1 1 d . . . . .
H2A H 0.110710 -0.051048 0.753733 0.039 Uiso 1 1 calc R U . . .
H2B H 0.079213 0.091455 0.805413 0.039 Uiso 1 1 calc R U . . .
H2C H 0.173411 -0.051622 0.826320 0.039 Uiso 1 1 calc R U . . .
O8 O 0.2150(2) 0.7727(6) 0.4047(2) 0.0484(13) Uani 1 1 d D . . . .
N4 N 0.2372(5) 0.0902(8) 0.6695(3) 0.0388(12) Uani 1 1 d . . . . .
H4A H 0.181120 0.155370 0.640891 0.047 Uiso 1 1 calc R U . . .
H4B H 0.216353 -0.035927 0.671404 0.047 Uiso 1 1 calc R U . . .
H4C H 0.306631 0.099435 0.652438 0.047 Uiso 1 1 calc R U . . .
N1 N 0.2705(5) 0.3194(8) 0.8570(3) 0.0376(12) Uani 1 1 d . . . . .
H1A H 0.239537 0.440203 0.853909 0.045 Uiso 1 1 calc R U . . .
H1B H 0.347713 0.325913 0.874610 0.045 Uiso 1 1 calc R U . . .
H1C H 0.232159 0.246352 0.885685 0.045 Uiso 1 1 calc R U . . .
C3 C 0.4378(5) 0.8618(8) 0.5571(3) 0.0280(11) Uani 1 1 d . . . . .
C1 C 0.1700(6) 0.5434(8) 0.7128(3) 0.0333(13) Uani 1 1 d . . . . .
C2 C 0.3053(5) 0.5470(8) 0.7137(3) 0.0322(12) Uani 1 1 d . . . . .
C5 C 0.2990(5) 0.7304(8) 0.4501(3) 0.0315(12) Uani 1 1 d . . . . .
C4 C 0.3137(6) 0.8413(9) 0.5184(3) 0.0365(14) Uani 1 1 d . . . . .
H4D H 0.265359 0.777543 0.550235 0.044 Uiso 1 1 calc R U . . .
H4E H 0.281399 0.972271 0.508831 0.044 Uiso 1 1 calc R U . . .
O12 O 0.00042(10) 0.95805(6) 0.42465(16) 0.086(2) Uani 1 1 d G . . . .
H12A H 0.065219 0.899096 0.419534 0.129 Uiso 1 1 d DG U . . .
H12B H 0.020949 1.077568 0.432468 0.129 Uiso 1 1 d DG U . . .
C6 C 0.1013(6) 0.4218(12) 0.5088(4) 0.0485(17) Uani 1 1 d . . . . .
O11A O 0.1857(8) 0.3189(15) 0.4853(6) 0.046(2) Uani 0.5 1 d . . P . .
O11B O 0.1903(10) 0.4075(19) 0.5546(6) 0.059(3) Uani 0.5 1 d . . P . .
O10B O 0.07569(12) 0.37012(6) 0.44908(17) 0.068(3) Uani 0.5 1 d . . P . .
O10A O 0.1161(12) 0.471(2) 0.5684(6) 0.063(3) Uani 0.5 1 d . . P . .
C7 C -0.0054(14) 0.455(3) 0.4568(8) 0.055(4) Uani 0.5 1 d . . P . .

loop_
_atom_site_aniso_label
_atom_site_aniso_U_11
_atom_site_aniso_U_22
_atom_site_aniso_U_33
_atom_site_aniso_U_23
_atom_site_aniso_U_13
_atom_site_aniso_U_12
Co1 0.0293(5) 0.0237(5) 0.0286(5) -0.0005(3) 0.0043(3) 0.0010(3)
Al1 0.0283(11) 0.0211(11) 0.0272(11) -0.0015(8) 0.0011(8) 0.0026(8)
O1 0.033(2) 0.030(2) 0.040(2) 0.0007(18) 0.0050(17) -0.0003(17)
O5 0.034(2) 0.0240(19) 0.033(2) -0.0025(15) 0.0006(17) 0.0077(15)
O9 0.042(2) 0.024(2) 0.042(2) 0.0030(17) 0.0113(19) 0.0052(17)
O7 0.049(3) 0.022(2) 0.036(2) -0.0044(16) -0.0024(19) 0.0025(17)
O2 0.034(2) 0.032(2) 0.045(2) 0.0024(19) 0.0061(18) 0.0032(18)
O6 0.039(2) 0.0232(18) 0.032(2) -0.0046(16) -0.0033(16) 0.0065(16)
O3 0.042(2) 0.027(2) 0.048(3) -0.0021(18) 0.001(2) 0.0088(18)
O4 0.042(2) 0.031(2) 0.047(3) 0.0017(19) 0.009(2) -0.0061(18)
N3 0.034(3) 0.030(2) 0.032(2) 0.003(2) 0.0039(19) 0.000(2)
N2 0.039(3) 0.025(2) 0.032(2) -0.0005(19) 0.002(2) 0.002(2)
O8 0.051(3) 0.041(3) 0.047(3) -0.009(2) -0.014(2) 0.017(2)
N4 0.045(3) 0.037(3) 0.034(3) 0.003(2) 0.005(2) -0.002(2)
N1 0.038(3) 0.036(3) 0.038(3) -0.005(2) 0.002(2) 0.002(2)
C3 0.036(3) 0.019(2) 0.030(3) -0.001(2) 0.008(2) 0.002(2)
C1 0.047(3) 0.021(3) 0.032(3) -0.007(2) 0.004(2) 0.001(2)
C2 0.040(3) 0.024(3) 0.033(3) -0.002(2) 0.005(2) -0.003(2)
C5 0.039(3) 0.021(2) 0.033(3) -0.001(2) -0.002(2) 0.006(2)
C4 0.038(3) 0.030(3) 0.040(3) -0.010(3) -0.001(3) 0.009(2)
O12 0.063(4) 0.060(4) 0.133(7) -0.020(4) 0.004(4) 0.006(3)
C6 0.043(4) 0.054(4) 0.048(4) 0.011(3) 0.007(3) 0.003(3)
O11A 0.038(5) 0.052(6) 0.049(6) -0.007(5) 0.007(4) 0.005(4)
O11B 0.040(6) 0.073(8) 0.065(7) 0.018(6) 0.016(5) 0.010(6)
O10B 0.087(9) 0.076(8) 0.042(6) 0.008(6) 0.010(6) 0.019(7)
O10A 0.065(8) 0.071(8) 0.051(6) -0.001(6) 0.003(6) 0.016(6)
C7 0.048(8) 0.062(10) 0.050(8) -0.021(7) -0.008(7) 0.022(7)

loop_
_atom_type_symbol
_atom_type_description
_atom_type_scat_dispersion_real
_atom_type_scat_dispersion_imag
_atom_type_scat_source
C C 0.0181 0.0091 'International Tables Vol C Tables 4.2.6.8 and 6.1.1.4'
H H 0.0000 0.0000 'International Tables Vol C Tables 4.2.6.8 and 6.1.1.4'
Al Al 0.2130 0.2455 'International Tables Vol C Tables 4.2.6.8 and 6.1.1.4'
Co Co -2.3653 3.6143 'International Tables Vol C Tables 4.2.6.8 and 6.1.1.4'
N N 0.0311 0.0180 'International Tables Vol C Tables 4.2.6.8 and 6.1.1.4'
O O 0.0492 0.0322 'International Tables Vol C Tables 4.2.6.8 and 6.1.1.4'

loop_
_exptl_crystal_face_index_h
_exptl_crystal_face_index_k
_exptl_crystal_face_index_l
_exptl_crystal_face_perp_dist
1 0 0 0.0127
-1 0 0 0.0449
-2 2 -1 0.0584
2 1 0 0.0277
0 -2 1 0.0737
-2 -1 0 0.0617
1 0 -2 0.0217
-1 0 2 0.0349

loop_
_geom_angle_atom_site_label_1
_geom_angle_atom_site_label_2
_geom_angle_atom_site_label_3
_geom_angle
_geom_angle_site_symmetry_1
_geom_angle_site_symmetry_3
_geom_angle_publ_flag
O1 Co1 N3 175.5(2) . . ?
O1 Co1 N2 90.3(2) . . ?
O1 Co1 N4 90.4(2) . . ?
O1 Co1 N1 89.0(2) . . ?
O2 Co1 O1 85.59(19) . . ?
O2 Co1 N3 90.0(2) . . ?
O2 Co1 N2 175.8(2) . . ?
O2 Co1 N4 89.5(2) . . ?
O2 Co1 N1 89.3(2) . . ?
N3 Co1 N4 90.4(2) . . ?
N3 Co1 N1 90.0(2) . . ?
N2 Co1 N3 94.2(2) . . ?
N2 Co1 N4 91.3(2) . . ?
N2 Co1 N1 89.9(2) . . ?
N4 Co1 N1 178.7(2) . . ?
O5 Al1 O5 180.0 3_666 . ?
O5 Al1 O9 90.99(19) . . ?
O5 Al1 O9 89.01(19) 3_666 . ?
O5 Al1 O9 89.01(19) . 3_666 ?
O5 Al1 O9 90.99(19) 3_666 3_666 ?
O9 Al1 O9 180.0 3_666 . ?
O6 Al1 O5 91.95(17) 3_666 3_666 ?
O6 Al1 O5 88.05(17) 3_666 . ?
O6 Al1 O5 91.95(17) . . ?
O6 Al1 O5 88.05(17) . 3_666 ?
O6 Al1 O9 91.44(19) . . ?
O6 Al1 O9 88.56(19) . 3_666 ?
O6 Al1 O9 91.4(2) 3_666 3_666 ?
O6 Al1 O9 88.56(19) 3_666 . ?
O6 Al1 O6 180.0 3_666 . ?
C1 O1 Co1 113.0(4) . . ?
C3 O5 Al1 131.7(4) . . ?
Al1 O9 H9A 114.6 . . ?
Al1 O9 H9B 114.1 . . ?
H9A O9 H9B 104.5 . . ?
C2 O2 Co1 113.0(4) . . ?
C5 O6 Al1 131.5(4) . . ?
Co1 N3 H3A 109.5 . . ?
Co1 N3 H3B 109.5 . . ?
Co1 N3 H3C 109.5 . . ?
H3A N3 H3B 109.5 . . ?
H3A N3 H3C 109.5 . . ?
H3B N3 H3C 109.5 . . ?
Co1 N2 H2A 109.5 . . ?
Co1 N2 H2B 109.5 . . ?
Co1 N2 H2C 109.5 . . ?
H2A N2 H2B 109.5 . . ?
H2A N2 H2C 109.5 . . ?
H2B N2 H2C 109.5 . . ?
Co1 N4 H4A 109.5 . . ?
Co1 N4 H4B 109.5 . . ?
Co1 N4 H4C 109.5 . . ?
H4A N4 H4B 109.5 . . ?
H4A N4 H4C 109.5 . . ?
H4B N4 H4C 109.5 . . ?
Co1 N1 H1A 109.5 . . ?
Co1 N1 H1B 109.5 . . ?
Co1 N1 H1C 109.5 . . ?
H1A N1 H1B 109.5 . . ?
H1A N1 H1C 109.5 . . ?
H1B N1 H1C 109.5 . . ?
O5 C3 C4 117.8(5) . . ?
O7 C3 O5 122.7(5) . . ?
O7 C3 C4 119.5(5) . . ?
O1 C1 C2 113.9(5) . . ?
O3 C1 O1 126.4(6) . . ?
O3 C1 C2 119.7(5) . . ?
O2 C2 C1 114.5(5) . . ?
O4 C2 O2 125.2(6) . . ?
O4 C2 C1 120.3(5) . . ?
O6 C5 C4 119.1(5) . . ?
O8 C5 O6 122.5(5) . . ?
O8 C5 C4 118.3(5) . . ?
C3 C4 H4D 108.0 . . ?
C3 C4 H4E 108.0 . . ?
C5 C4 C3 117.2(5) . . ?
C5 C4 H4D 108.0 . . ?
C5 C4 H4E 108.0 . . ?
H4D C4 H4E 107.2 . . ?
H12A O12 H12B 104.5 . . ?
O11A C6 C7 175.5(9) . 3_566 ?
O11A C6 C7 115.1(9) . . ?
O11B C6 O11A 68.6(8) . . ?
O11B C6 C7 175.3(12) . . ?
O11B C6 C7 107.0(10) . 3_566 ?
O10B C6 O11A 67.0(6) . . ?
O10B C6 O11B 135.6(9) . . ?
O10B C6 C7 117.5(7) . 3_566 ?
O10B C6 C7 48.2(6) . . ?
O10A C6 O11A 118.0(10) . . ?
O10A C6 O11B 49.7(8) . . ?
O10A C6 O10B 174.1(10) . . ?
O10A C6 C7 57.5(9) . 3_566 ?
O10A C6 C7 126.8(11) . . ?
C7 C6 C7 69.3(10) . 3_566 ?
C6 O11A O11B 53.3(6) . . ?
C6 O11A O10B 52.0(5) . . ?
O10B O11A O11B 105.3(8) . . ?
C6 O11B O11A 58.1(8) . . ?
O10A O11B C6 61.6(9) . . ?
O10A O11B O11A 119.4(13) . . ?
C6 O10B O11A 61.0(6) . . ?
C7 O10B C6 79.4(8) . . ?
C7 O10B O11A 140.3(9) . . ?
C6 O10A C7 76.5(10) . 3_566 ?
O11B O10A C6 68.7(11) . . ?
O11B O10A C7 144.7(15) . 3_566 ?
C6 C7 C6 110.7(10) . 3_566 ?
C6 C7 C7 52.2(8) 3_566 3_566 ?
C6 C7 C7 58.5(8) . 3_566 ?
O10B C7 C6 52.5(7) . . ?
O10B C7 C6 163.0(13) . 3_566 ?
O10B C7 O10A 151.0(14) . 3_566 ?
O10B C7 C7 110.9(14) . 3_566 ?
O10A C7 C6 45.9(7) 3_566 3_566 ?
O10A C7 C6 156.6(13) 3_566 . ?
O10A C7 C7 98.1(13) 3_566 3_566 ?

loop_
_geom_bond_atom_site_label_1
_geom_bond_atom_site_label_2
_geom_bond_distance
_geom_bond_site_symmetry_2
_geom_bond_publ_flag
Co1 O1 1.922(4) . ?
Co1 O2 1.911(5) . ?
Co1 N3 1.939(5) . ?
Co1 N2 1.931(5) . ?
Co1 N4 1.958(5) . ?
Co1 N1 1.969(5) . ?
Al1 O5 1.868(4) . ?
Al1 O5 1.868(4) 3_666 ?
Al1 O9 1.906(4) . ?
Al1 O9 1.906(4) 3_666 ?
Al1 O6 1.860(4) . ?
Al1 O6 1.860(4) 3_666 ?
O1 C1 1.276(7) . ?
O5 C3 1.269(7) . ?
O9 H9A 0.8700 . ?
O9 H9B 0.8700 . ?
O7 C3 1.232(7) . ?
O2 C2 1.276(7) . ?
O6 C5 1.277(7) . ?
O3 C1 1.238(7) . ?
O4 C2 1.238(7) . ?
N3 H3A 0.9100 . ?
N3 H3B 0.9100 . ?
N3 H3C 0.9100 . ?
N2 H2A 0.9100 . ?
N2 H2B 0.9100 . ?
N2 H2C 0.9100 . ?
O8 C5 1.248(7) . ?
N4 H4A 0.9100 . ?
N4 H4B 0.9100 . ?
N4 H4C 0.9100 . ?
N1 H1A 0.9100 . ?
N1 H1B 0.9100 . ?
N1 H1C 0.9100 . ?
C3 C4 1.526(8) . ?
C1 C2 1.558(9) . ?
C5 C4 1.517(8) . ?
C4 H4D 0.9900 . ?
C4 H4E 0.9900 . ?
O12 H12A 0.8700 . ?
O12 H12B 0.8700 . ?
C6 O11A 1.337(12) . ?
C6 O11B 1.262(13) . ?
C6 O10B 1.206(9) . ?
C6 O10A 1.191(14) . ?
C6 C7 1.495(16) . ?
C6 C7 1.612(17) 3_566 ?
O11A O11B 1.467(16) . ?
O11A O10B 1.407(10) . ?
O11B O10A 1.033(16) . ?
O10B C7 1.133(15) . ?
O10A C7 1.398(19) 3_566 ?
C7 C7 1.77(3) 3_566 ?

loop_
_geom_torsion_atom_site_label_1
_geom_torsion_atom_site_label_2
_geom_torsion_atom_site_label_3
_geom_torsion_atom_site_label_4
_geom_torsion
_geom_torsion_site_symmetry_1
_geom_torsion_site_symmetry_2
_geom_torsion_site_symmetry_3
_geom_torsion_site_symmetry_4
_geom_torsion_publ_flag
Co1 O1 C1 O3 -175.2(5) . . . . ?
Co1 O1 C1 C2 3.2(6) . . . . ?
Co1 O2 C2 O4 177.1(5) . . . . ?
Co1 O2 C2 C1 -2.0(6) . . . . ?
Al1 O5 C3 O7 -165.5(4) . . . . ?
Al1 O5 C3 C4 17.5(8) . . . . ?
Al1 O6 C5 O8 179.2(4) . . . . ?
Al1 O6 C5 C4 -4.4(9) . . . . ?
O1 C1 C2 O2 -0.8(7) . . . . ?
O1 C1 C2 O4 -180.0(6) . . . . ?
O5 Al1 O6 C5 167.1(6) 3_666 . . . ?
O5 Al1 O6 C5 -12.9(6) . . . . ?
O5 C3 C4 C5 -38.1(8) . . . . ?
O9 Al1 O5 C3 -85.9(5) . . . . ?
O9 Al1 O5 C3 94.1(5) 3_666 . . . ?
O9 Al1 O6 C5 78.1(6) . . . . ?
O9 Al1 O6 C5 -101.9(6) 3_666 . . . ?
O7 C3 C4 C5 144.9(6) . . . . ?
O6 Al1 O5 C3 5.6(5) . . . . ?
O6 Al1 O5 C3 -174.4(5) 3_666 . . . ?
O6 C5 C4 C3 31.8(9) . . . . ?
O3 C1 C2 O2 177.6(6) . . . . ?
O3 C1 C2 O4 -1.5(9) . . . . ?
O8 C5 C4 C3 -151.6(6) . . . . ?
C6 O11A O11B O10A 6.4(13) . . . . ?
C6 O11A O10B C7 2.2(19) . . . . ?
C6 O11B O10A C7 -11(3) . . . 3_566 ?
C6 O10B C7 C6 -7(6) . . . 3_566 ?
C6 O10B C7 O10A 179(4) . . . 3_566 ?
C6 O10B C7 C7 -1.9(17) . . . 3_566 ?
O11A C6 O11B O10A -173.6(13) . . . . ?
O11A C6 O10B C7 -178.6(12) . . . . ?
O11A C6 O10A O11B 6.7(14) . . . . ?
O11A C6 O10A C7 -179.5(12) . . . 3_566 ?
O11A C6 C7 C6 179.4(11) . . . 3_566 ?
O11A C6 C7 O10B 1.4(12) . . . . ?
O11A C6 C7 O10A -177(4) . . . 3_566 ?
O11A C6 C7 C7 179.4(11) . . . 3_566 ?
O11A O11B O10A C6 -6.2(13) . . . . ?
O11A O11B O10A C7 -17(4) . . . 3_566 ?
O11A O10B C7 C6 -8(7) . . . 3_566 ?
O11A O10B C7 C6 -1.9(17) . . . . ?
O11A O10B C7 O10A 177(3) . . . 3_566 ?
O11A O10B C7 C7 -4(3) . . . 3_566 ?
O11B C6 O11A O10B -178.1(9) . . . . ?
O11B C6 O10B O11A 2.6(12) . . . . ?
O11B C6 O10B C7 -176.0(17) . . . . ?
O11B C6 O10A C7 173.7(15) . . . 3_566 ?
O11B O11A O10B C6 -1.6(7) . . . . ?
O11B O11A O10B C7 1(2) . . . . ?
O10B C6 O11A O11B 178.1(9) . . . . ?
O10B C6 O11B O11A -2.5(12) . . . . ?
O10B C6 O11B O10A -176.2(14) . . . . ?
O10B C6 C7 C6 178.0(18) . . . 3_566 ?
O10B C6 C7 O10A -179(5) . . . 3_566 ?
O10B C6 C7 C7 178.0(18) . . . 3_566 ?
O10B O11A O11B C6 1.6(7) . . . . ?
O10B O11A O11B O10A 8.0(17) . . . . ?
O10A C6 O11A O11B -5.5(11) . . . . ?
O10A C6 O11A O10B 176.4(12) . . . . ?
O10A C6 O11B O11A 173.6(13) . . . . ?
O10A C6 C7 C6 2.0(19) . . . 3_566 ?
O10A C6 C7 O10B -175.9(13) . . . . ?
O10A C6 C7 O10A 6(5) . . . 3_566 ?
O10A C6 C7 C7 2.0(19) . . . 3_566 ?
C7 C6 O11A O11B 176.9(13) . . . . ?
C7 C6 O11A O10B -1.1(10) . . . . ?
C7 C6 O11B O11A 179.2(11) 3_566 . . . ?
C7 C6 O11B O10A 5.5(14) 3_566 . . . ?
C7 C6 O10B O11A 178.6(12) . . . . ?
C7 C6 O10B O11A -179.3(12) 3_566 . . . ?
C7 C6 O10B C7 2.1(19) 3_566 . . . ?
C7 C6 O10A O11B -173.7(15) 3_566 . . . ?
C7 C6 O10A O11B -176.0(15) . . . . ?
C7 C6 O10A C7 -2(2) . . . 3_566 ?
C7 C6 C7 C6 0.001(1) 3_566 . . 3_566 ?
C7 C6 C7 O10B -178.0(18) 3_566 . . . ?
C7 C6 C7 O10A 4(3) 3_566 . . 3_566 ?

loop_
_exptl_oxdiff_crystal_face_indexfrac_h
_exptl_oxdiff_crystal_face_indexfrac_k
_exptl_oxdiff_crystal_face_indexfrac_l
_exptl_oxdiff_crystal_face_x
_exptl_oxdiff_crystal_face_y
_exptl_oxdiff_crystal_face_z
1.0011 -0.0000 -0.0006 0.0274 -0.0139 0.1314
-1.0011 0.0000 0.0006 -0.0274 0.0139 -0.1314
-2.0005 2.0008 -1.0021 0.3636 -0.0983 -0.3750
2.0030 1.0003 -0.0026 0.2704 -0.0521 0.2153
-0.0018 -2.0007 1.0033 -0.4185 0.1262 0.1122
-2.0030 -1.0003 0.0026 -0.2704 0.0521 -0.2153
1.0018 0.0001 -2.0017 0.0025 -0.1695 0.0973
-1.0018 -0.0001 2.0017 -0.0025 0.1695 -0.0973
